data_7245008
loop_
_publ_author_name
'Barton, Benita'
'Caira, Mino R.'
'Senekal, Ulrich'
'Hosten, Eric Cyriel'

_publ_section_title
;
 Selectivity considerations of host compound
 trans-9,10-dihydro-9,10-ethanoanthracene-11,12-dicarboxylic acid when
 presented with pyridine and picoline mixtures: charge-assisted versus
 classical hydrogen bonding
;
_journal_name_full CrystEngComm
_journal_paper_doi 10.1039/D2CE00327A
_journal_year 2022
_chemical_formula_moiety 'C18 H13 O4, C6 H8 N'
_chemical_formula_sum 'C24 H21 N O4'
_chemical_formula_weight 387.42
_chemical_melting_point 513.15
_chemical_name_systematic 'trans-9,10-dihydro-9,10-ethanoanthracene-11,12-dicarboxylic acid'
_space_group_crystal_system orthorhombic
_space_group_IT_number 33
_space_group_name_Hall 'P 2c -2n'
_space_group_name_H-M_alt 'P n a 21'
_atom_sites_solution_hydrogens mixed
_atom_sites_solution_primary dual
_atom_sites_solution_secondary difmap
_audit_creation_method SHELXL-2018/3
_audit_update_record
;
2022-02-21 deposited with the CCDC.	2022-05-30 downloaded from the CCDC.
;
_cell_angle_alpha 90
_cell_angle_beta 90
_cell_angle_gamma 90
_cell_formula_units_Z 4
_cell_length_a 16.5185(6)
_cell_length_b 9.3246(3)
_cell_length_c 12.6580(5)
_cell_measurement_reflns_used 9922
_cell_measurement_temperature 200(2)
_cell_measurement_theta_max 28.23
_cell_measurement_theta_min 2.47
_cell_volume 1949.69(12)
_computing_cell_refinement 'APEX2 v2011.4-1 (Bruker AXS)'
_computing_data_collection 'Bruker Instrument Service v2011.4.0.0'
_computing_data_reduction 'SAINT V7.68A (Bruker AXS, 2009)'
_computing_molecular_graphics 'Ortep-3 for Windows (Farrugia, 2012)'
_computing_publication_material 'PLATON (Spek, 2009) and MERCURY (Macrae, 2008)'
_computing_structure_refinement 'SHELXL-2018/3 (Sheldrick, 2015) and ShelXle (H\"ubschle, 2011)'
_computing_structure_solution 'SHELXT-2018/2 (Sheldrick, 2015)'
_diffrn_ambient_temperature 200(2)
_diffrn_detector_area_resol_mean 8.3333
_diffrn_measured_fraction_theta_full 0.999
_diffrn_measured_fraction_theta_max 0.999
_diffrn_measurement_device_type 'Bruker APEX-II CCD'
_diffrn_measurement_method '\f and \w scans'
_diffrn_radiation_monochromator graphite
_diffrn_radiation_source 'sealed tube'
_diffrn_radiation_type MoK\a
_diffrn_radiation_wavelength 0.71073
_diffrn_reflns_av_R_equivalents 0.0212
_diffrn_reflns_av_unetI/netI 0.0174
_diffrn_reflns_Laue_measured_fraction_full 0.999
_diffrn_reflns_Laue_measured_fraction_max 0.999
_diffrn_reflns_limit_h_max 22
_diffrn_reflns_limit_h_min -22
_diffrn_reflns_limit_k_max 12
_diffrn_reflns_limit_k_min -12
_diffrn_reflns_limit_l_max 16
_diffrn_reflns_limit_l_min -16
_diffrn_reflns_number 24702
_diffrn_reflns_point_group_measured_fraction_full 0.999
_diffrn_reflns_point_group_measured_fraction_max 0.997
_diffrn_reflns_theta_full 25.242
_diffrn_reflns_theta_max 28.329
_diffrn_reflns_theta_min 2.466
_exptl_absorpt_coefficient_mu 0.090
_exptl_absorpt_correction_T_max 1.0000
_exptl_absorpt_correction_T_min 0.9143
_exptl_absorpt_correction_type numerical
_exptl_absorpt_process_details 'SADABS V2008/1 (Bruker AXS)'
_exptl_crystal_colour colourless
_exptl_crystal_density_diffrn 1.320
_exptl_crystal_density_method 'not measured'
_exptl_crystal_description block
_exptl_crystal_F_000 816
_exptl_crystal_recrystallization_method 'Re-crystallisation from solvent: 2-methylpyridine'
_exptl_crystal_size_max 0.599
_exptl_crystal_size_mid 0.503
_exptl_crystal_size_min 0.426
_refine_diff_density_max 0.188
_refine_diff_density_min -0.234
_refine_diff_density_rms 0.039
_refine_ls_abs_structure_details
;
 Flack x determined using 2032 quotients [(I+)-(I-)]/[(I+)+(I-)]
 (Parsons, Flack and Wagner, Acta Cryst. B69 (2013) 249-259).
;
_refine_ls_abs_structure_Flack 0.1(2)
_refine_ls_extinction_method none
_refine_ls_goodness_of_fit_ref 1.038
_refine_ls_hydrogen_treatment mixed
_refine_ls_matrix_type full
_refine_ls_number_parameters 269
_refine_ls_number_reflns 4846
_refine_ls_number_restraints 1
_refine_ls_restrained_S_all 1.038
_refine_ls_R_factor_all 0.0355
_refine_ls_R_factor_gt 0.0317
_refine_ls_shift/su_max 0.000
_refine_ls_shift/su_mean 0.000
_refine_ls_structure_factor_coef Fsqd
_refine_ls_weighting_details 'w=1/[\s^2^(Fo^2^)+(0.0516P)^2^+0.1874P] where P=(Fo^2^+2Fc^2^)/3'
_refine_ls_weighting_scheme calc
_refine_ls_wR_factor_gt 0.0810
_refine_ls_wR_factor_ref 0.0838
_reflns_Friedel_coverage 0.911
_reflns_Friedel_fraction_full 0.999
_reflns_Friedel_fraction_max 0.994
_reflns_number_gt 4489
_reflns_number_total 4846
_reflns_threshold_expression 'I > 2\s(I)'
_cod_data_source_file d2ce00327a1.cif
_cod_data_source_block ma033
_cod_database_code 7245008
_shelx_shelxl_version_number 2018/3
_shelx_space_group_comment
;
The symmetry employed for this shelxl refinement is uniquely defined
by the following loop, which should always be used as a source of
symmetry information in preference to the above space-group names.
They are only intended as comments.
;
_shelx_estimated_absorpt_t_min 0.948
_shelx_estimated_absorpt_t_max 0.963

loop_
_space_group_symop_operation_xyz
'x, y, z'
'-x, -y, z+1/2'
'x+1/2, -y+1/2, z'
'-x+1/2, y+1/2, z+1/2'

loop_
_atom_site_label
_atom_site_type_symbol
_atom_site_fract_x
_atom_site_fract_y
_atom_site_fract_z
_atom_site_U_iso_or_equiv
_atom_site_adp_type
_atom_site_occupancy
_atom_site_site_symmetry_order
_atom_site_calc_flag
_atom_site_refinement_flags_posn
_atom_site_refinement_flags_adp
_atom_site_refinement_flags_occupancy
_atom_site_disorder_assembly
_atom_site_disorder_group
O1 O 0.51347(9) 0.24135(14) 0.66574(10) 0.0320(3) Uani 1 1 d . . . . .
O2 O 0.52476(9) 0.17409(14) 0.49892(10) 0.0338(3) Uani 1 1 d . . . . .
O3 O 0.45171(8) 0.53214(16) 0.38148(11) 0.0349(3) Uani 1 1 d . . . . .
O4 O 0.55639(9) 0.57445(18) 0.27468(11) 0.0398(3) Uani 1 1 d . . . . .
H4A H 0.522635 0.625873 0.242613 0.058(9) Uiso 1 1 calc R . . . .
N3 N 0.43493(10) 0.96636(17) 0.58320(14) 0.0321(3) Uani 1 1 d . . . . .
C1 C 0.62371(10) 0.47197(18) 0.61954(13) 0.0249(3) Uani 1 1 d . . . . .
H1 H 0.608482 0.459485 0.695444 0.030 Uiso 1 1 calc R U . . .
C2 C 0.55521(9) 0.41998(17) 0.54289(12) 0.0206(3) Uani 1 1 d . . . . .
H2 H 0.507073 0.483197 0.554096 0.025 Uiso 1 1 calc R U . . .
C3 C 0.58333(9) 0.43952(17) 0.42747(13) 0.0221(3) Uani 1 1 d . . . . .
H3A H 0.588752 0.341564 0.396092 0.027 Uiso 1 1 calc R U . . .
C4 C 0.66952(10) 0.50982(18) 0.42570(14) 0.0250(3) Uani 1 1 d . . . . .
H4 H 0.689381 0.526197 0.352055 0.030 Uiso 1 1 calc R U . . .
C5 C 0.53013(10) 0.26676(18) 0.57000(13) 0.0232(3) Uani 1 1 d . . . . .
C6 C 0.52281(10) 0.52134(18) 0.36019(12) 0.0239(3) Uani 1 1 d . . . . .
C11 C 0.69765(10) 0.38487(19) 0.59010(14) 0.0275(3) Uani 1 1 d . . . . .
C12 C 0.72249(10) 0.40522(18) 0.48550(14) 0.0273(3) Uani 1 1 d . . . . .
C13 C 0.78461(11) 0.3240(2) 0.44336(17) 0.0363(4) Uani 1 1 d . . . . .
H13 H 0.800803 0.337151 0.372005 0.044 Uiso 1 1 calc R U . . .
C14 C 0.82326(12) 0.2225(2) 0.5067(2) 0.0448(5) Uani 1 1 d . . . . .
H14 H 0.866063 0.166320 0.478362 0.054 Uiso 1 1 calc R U . . .
C15 C 0.79957(13) 0.2034(2) 0.6101(2) 0.0447(5) Uani 1 1 d . . . . .
H15 H 0.826704 0.134991 0.652951 0.054 Uiso 1 1 calc R U . . .
C16 C 0.73611(12) 0.2838(2) 0.65253(17) 0.0366(4) Uani 1 1 d . . . . .
H16 H 0.719464 0.269180 0.723566 0.044 Uiso 1 1 calc R U . . .
C21 C 0.63812(10) 0.62742(19) 0.59147(14) 0.0274(3) Uani 1 1 d . . . . .
C22 C 0.66277(10) 0.64801(18) 0.48727(14) 0.0267(3) Uani 1 1 d . . . . .
C23 C 0.67457(12) 0.7860(2) 0.44899(17) 0.0352(4) Uani 1 1 d . . . . .
H23 H 0.690806 0.800721 0.377819 0.042 Uiso 1 1 calc R U . . .
C24 C 0.66238(14) 0.9025(2) 0.51586(19) 0.0429(5) Uani 1 1 d . . . . .
H24 H 0.671410 0.997115 0.490543 0.051 Uiso 1 1 calc R U . . .
C25 C 0.63728(14) 0.8816(2) 0.6187(2) 0.0435(5) Uani 1 1 d . . . . .
H25 H 0.628475 0.961992 0.663315 0.052 Uiso 1 1 calc R U . . .
C26 C 0.62474(12) 0.7437(2) 0.65761(18) 0.0361(4) Uani 1 1 d . . . . .
H26 H 0.607301 0.729488 0.728349 0.043 Uiso 1 1 calc R U . . .
C31 C 0.41387(12) 0.8619(2) 0.51633(15) 0.0327(4) Uani 1 1 d . . . . .
C32 C 0.36995(13) 0.7465(2) 0.55544(18) 0.0393(5) Uani 1 1 d . . . . .
H32 H 0.355834 0.669118 0.510261 0.047 Uiso 1 1 calc R U . . .
C33 C 0.34706(15) 0.7449(2) 0.6596(2) 0.0463(5) Uani 1 1 d . . . . .
H33 H 0.316717 0.666389 0.686431 0.056 Uiso 1 1 calc R U . . .
C34 C 0.36791(16) 0.8566(3) 0.72536(19) 0.0471(5) Uani 1 1 d . . . . .
H34 H 0.351275 0.857054 0.797201 0.057 Uiso 1 1 calc R U . . .
C35 C 0.41298(14) 0.9667(2) 0.68526(16) 0.0404(5) Uani 1 1 d . . . . .
H35 H 0.428825 1.043775 0.729774 0.049 Uiso 1 1 calc R U . . .
C36 C 0.44112(18) 0.8775(3) 0.40411(18) 0.0501(6) Uani 1 1 d . . . . .
H36A H 0.499277 0.857719 0.399467 0.075 Uiso 1 1 calc R U . . .
H36B H 0.430415 0.975471 0.379863 0.075 Uiso 1 1 calc R U . . .
H36C H 0.411488 0.809430 0.359540 0.075 Uiso 1 1 calc R U . . .
H3 H 0.4668(16) 1.038(3) 0.554(2) 0.046(7) Uiso 1 1 d . . . . .

loop_
_atom_site_aniso_label
_atom_site_aniso_U_11
_atom_site_aniso_U_22
_atom_site_aniso_U_33
_atom_site_aniso_U_23
_atom_site_aniso_U_13
_atom_site_aniso_U_12
O1 0.0476(8) 0.0280(6) 0.0204(6) 0.0002(5) 0.0038(5) -0.0070(5)
O2 0.0507(8) 0.0253(6) 0.0255(6) -0.0045(5) 0.0074(6) -0.0062(5)
O3 0.0270(6) 0.0443(8) 0.0333(7) 0.0091(6) -0.0013(5) 0.0026(6)
O4 0.0305(7) 0.0617(10) 0.0273(6) 0.0186(7) -0.0012(5) 0.0011(6)
N3 0.0395(8) 0.0250(7) 0.0317(7) 0.0022(6) 0.0003(7) -0.0037(6)
C1 0.0288(8) 0.0277(8) 0.0181(7) 0.0001(6) -0.0018(6) -0.0046(6)
C2 0.0231(7) 0.0222(7) 0.0165(6) -0.0012(6) 0.0012(6) 0.0006(6)
C3 0.0240(7) 0.0244(7) 0.0179(6) 0.0004(6) 0.0011(6) 0.0005(6)
C4 0.0237(7) 0.0297(8) 0.0215(7) 0.0013(7) 0.0027(6) -0.0006(6)
C5 0.0237(7) 0.0231(7) 0.0227(8) -0.0003(6) 0.0011(6) 0.0004(6)
C6 0.0276(8) 0.0244(8) 0.0197(7) -0.0006(6) -0.0023(6) -0.0028(6)
C11 0.0249(7) 0.0291(8) 0.0284(8) 0.0007(7) -0.0058(6) -0.0042(6)
C12 0.0234(7) 0.0284(8) 0.0301(8) 0.0000(7) -0.0025(6) 0.0000(6)
C13 0.0251(8) 0.0402(10) 0.0435(11) -0.0058(9) 0.0017(8) 0.0012(7)
C14 0.0241(9) 0.0380(10) 0.0722(16) -0.0052(11) -0.0076(9) 0.0045(7)
C15 0.0321(10) 0.0368(10) 0.0652(15) 0.0085(11) -0.0187(10) 0.0022(8)
C16 0.0352(10) 0.0363(10) 0.0382(10) 0.0076(8) -0.0141(8) -0.0057(7)
C21 0.0258(8) 0.0272(8) 0.0291(9) -0.0023(7) -0.0020(6) -0.0040(6)
C22 0.0227(7) 0.0282(8) 0.0293(8) 0.0020(7) -0.0014(6) -0.0023(6)
C23 0.0326(9) 0.0325(9) 0.0406(10) 0.0090(8) -0.0014(8) -0.0038(7)
C24 0.0452(11) 0.0255(9) 0.0579(14) 0.0063(9) -0.0080(10) -0.0046(8)
C25 0.0470(11) 0.0303(9) 0.0531(12) -0.0113(9) -0.0057(10) -0.0015(8)
C26 0.0375(10) 0.0348(9) 0.0359(9) -0.0085(8) -0.0012(8) -0.0043(8)
C31 0.0345(9) 0.0271(9) 0.0364(10) 0.0000(7) -0.0031(8) 0.0017(7)
C32 0.0373(11) 0.0298(10) 0.0508(13) -0.0026(9) -0.0015(8) -0.0044(7)
C33 0.0461(11) 0.0306(9) 0.0623(14) 0.0088(10) 0.0123(11) -0.0051(8)
C34 0.0611(14) 0.0390(12) 0.0413(12) 0.0094(9) 0.0126(10) 0.0012(10)
C35 0.0564(13) 0.0332(10) 0.0317(10) 0.0021(8) -0.0009(9) -0.0035(9)
C36 0.0763(17) 0.0376(12) 0.0364(12) -0.0042(9) 0.0065(11) -0.0044(11)

loop_
_atom_type_symbol
_atom_type_description
_atom_type_scat_dispersion_real
_atom_type_scat_dispersion_imag
_atom_type_scat_source
C C 0.0033 0.0016 'International Tables Vol C Tables 4.2.6.8 and 6.1.1.4'
H H 0.0000 0.0000 'International Tables Vol C Tables 4.2.6.8 and 6.1.1.4'
N N 0.0061 0.0033 'International Tables Vol C Tables 4.2.6.8 and 6.1.1.4'
O O 0.0106 0.0060 'International Tables Vol C Tables 4.2.6.8 and 6.1.1.4'

loop_
_geom_angle_atom_site_label_1
_geom_angle_atom_site_label_2
_geom_angle_atom_site_label_3
_geom_angle
_geom_angle_site_symmetry_1
_geom_angle_site_symmetry_3
_geom_angle_publ_flag
C6 O4 H4A 109.5 . . ?
C31 N3 C35 122.77(18) . . ?
C31 N3 H3 114.8(17) . . ?
C35 N3 H3 122.4(17) . . ?
C21 C1 C11 109.25(14) . . ?
C21 C1 C2 105.36(13) . . ?
C11 C1 C2 105.32(13) . . ?
C21 C1 H1 112.2 . . ?
C11 C1 H1 112.2 . . ?
C2 C1 H1 112.2 . . ?
C5 C2 C3 113.88(13) . . ?
C5 C2 C1 110.26(13) . . ?
C3 C2 C1 109.40(13) . . ?
C5 C2 H2 107.7 . . ?
C3 C2 H2 107.7 . . ?
C1 C2 H2 107.7 . . ?
C6 C3 C2 113.07(13) . . ?
C6 C3 C4 112.32(13) . . ?
C2 C3 C4 109.64(12) . . ?
C6 C3 H3A 107.2 . . ?
C2 C3 H3A 107.2 . . ?
C4 C3 H3A 107.2 . . ?
C22 C4 C12 109.55(14) . . ?
C22 C4 C3 106.40(13) . . ?
C12 C4 C3 104.38(13) . . ?
C22 C4 H4 112.0 . . ?
C12 C4 H4 112.0 . . ?
C3 C4 H4 112.0 . . ?
O2 C5 O1 122.98(16) . . ?
O2 C5 C2 120.28(15) . . ?
O1 C5 C2 116.72(14) . . ?
O3 C6 O4 124.23(16) . . ?
O3 C6 C3 123.79(15) . . ?
O4 C6 C3 111.94(14) . . ?
C16 C11 C12 119.87(18) . . ?
C16 C11 C1 126.53(18) . . ?
C12 C11 C1 113.39(15) . . ?
C13 C12 C11 120.56(17) . . ?
C13 C12 C4 126.11(17) . . ?
C11 C12 C4 113.03(15) . . ?
C12 C13 C14 119.3(2) . . ?
C12 C13 H13 120.3 . . ?
C14 C13 H13 120.3 . . ?
C15 C14 C13 120.2(2) . . ?
C15 C14 H14 119.9 . . ?
C13 C14 H14 119.9 . . ?
C14 C15 C16 120.64(19) . . ?
C14 C15 H15 119.7 . . ?
C16 C15 H15 119.7 . . ?
C11 C16 C15 119.4(2) . . ?
C11 C16 H16 120.3 . . ?
C15 C16 H16 120.3 . . ?
C26 C21 C22 120.65(17) . . ?
C26 C21 C1 125.64(17) . . ?
C22 C21 C1 113.62(15) . . ?
C23 C22 C21 119.93(17) . . ?
C23 C22 C4 126.89(17) . . ?
C21 C22 C4 113.11(15) . . ?
C22 C23 C24 119.40(19) . . ?
C22 C23 H23 120.3 . . ?
C24 C23 H23 120.3 . . ?
C25 C24 C23 120.42(18) . . ?
C25 C24 H24 119.8 . . ?
C23 C24 H24 119.8 . . ?
C24 C25 C26 120.6(2) . . ?
C24 C25 H25 119.7 . . ?
C26 C25 H25 119.7 . . ?
C21 C26 C25 119.0(2) . . ?
C21 C26 H26 120.5 . . ?
C25 C26 H26 120.5 . . ?
N3 C31 C32 118.34(19) . . ?
N3 C31 C36 116.88(18) . . ?
C32 C31 C36 124.77(19) . . ?
C33 C32 C31 119.7(2) . . ?
C33 C32 H32 120.2 . . ?
C31 C32 H32 120.2 . . ?
C32 C33 C34 120.2(2) . . ?
C32 C33 H33 119.9 . . ?
C34 C33 H33 119.9 . . ?
C35 C34 C33 118.7(2) . . ?
C35 C34 H34 120.7 . . ?
C33 C34 H34 120.7 . . ?
N3 C35 C34 120.2(2) . . ?
N3 C35 H35 119.9 . . ?
C34 C35 H35 119.9 . . ?
C31 C36 H36A 109.5 . . ?
C31 C36 H36B 109.5 . . ?
H36A C36 H36B 109.5 . . ?
C31 C36 H36C 109.5 . . ?
H36A C36 H36C 109.5 . . ?
H36B C36 H36C 109.5 . . ?

loop_
_geom_bond_atom_site_label_1
_geom_bond_atom_site_label_2
_geom_bond_distance
_geom_bond_site_symmetry_2
_geom_bond_publ_flag
O1 C5 1.265(2) . ?
O2 C5 1.251(2) . ?
O3 C6 1.209(2) . ?
O4 C6 1.313(2) . ?
O4 H4A 0.8400 . ?
N3 C31 1.336(3) . ?
N3 C35 1.342(3) . ?
N3 H3 0.93(3) . ?
C1 C21 1.511(2) . ?
C1 C11 1.513(2) . ?
C1 C2 1.567(2) . ?
C1 H1 1.0000 . ?
C2 C5 1.527(2) . ?
C2 C3 1.544(2) . ?
C2 H2 1.0000 . ?
C3 C6 1.519(2) . ?
C3 C4 1.568(2) . ?
C3 H3A 1.0000 . ?
C4 C22 1.510(2) . ?
C4 C12 1.513(2) . ?
C4 H4 1.0000 . ?
C11 C16 1.385(3) . ?
C11 C12 1.399(2) . ?
C12 C13 1.382(3) . ?
C13 C14 1.395(3) . ?
C13 H13 0.9500 . ?
C14 C15 1.378(4) . ?
C14 H14 0.9500 . ?
C15 C16 1.396(3) . ?
C15 H15 0.9500 . ?
C16 H16 0.9500 . ?
C21 C26 1.388(3) . ?
C21 C22 1.394(3) . ?
C22 C23 1.389(3) . ?
C23 C24 1.392(3) . ?
C23 H23 0.9500 . ?
C24 C25 1.380(3) . ?
C24 H24 0.9500 . ?
C25 C26 1.392(3) . ?
C25 H25 0.9500 . ?
C26 H26 0.9500 . ?
C31 C32 1.389(3) . ?
C31 C36 1.497(3) . ?
C32 C33 1.371(3) . ?
C32 H32 0.9500 . ?
C33 C34 1.377(4) . ?
C33 H33 0.9500 . ?
C34 C35 1.366(3) . ?
C34 H34 0.9500 . ?
C35 H35 0.9500 . ?
C36 H36A 0.9800 . ?
C36 H36B 0.9800 . ?
C36 H36C 0.9800 . ?

loop_
_geom_hbond_atom_site_label_D
_geom_hbond_atom_site_label_H
_geom_hbond_atom_site_label_A
_geom_hbond_distance_DH
_geom_hbond_distance_HA
_geom_hbond_distance_DA
_geom_hbond_angle_DHA
_geom_hbond_site_symmetry_A
_geom_hbond_publ_flag
N3 H3 O1 0.93(3) 2.49(3) 3.058(2) 120(2) 1_565 yes
N3 H3 O2 0.93(3) 1.74(3) 2.663(2) 179(3) 1_565 yes
O4 H4A O1 0.84 1.68 2.487(2) 159 2_664 yes
C1 H1 O3 1.00 2.56 3.542(2) 168 2_665 yes
C2 H2 O3 1.00 2.41 2.862(2) 107 . yes
C3 H3A O2 1.00 2.29 2.807(2) 111 . yes
C15 H15 O4 0.95 2.53 3.384(2) 149 4_645 yes
C35 H35 O1 0.95 2.45 3.062(2) 122 1_565 yes

loop_
_geom_torsion_atom_site_label_1
_geom_torsion_atom_site_label_2
_geom_torsion_atom_site_label_3
_geom_torsion_atom_site_label_4
_geom_torsion
_geom_torsion_site_symmetry_1
_geom_torsion_site_symmetry_2
_geom_torsion_site_symmetry_3
_geom_torsion_site_symmetry_4
_geom_torsion_publ_flag
C21 C1 C2 C5 -175.21(13) . . . . ?
C11 C1 C2 C5 69.34(16) . . . . ?
C21 C1 C2 C3 58.81(16) . . . . ?
C11 C1 C2 C3 -56.64(17) . . . . ?
C5 C2 C3 C6 107.92(15) . . . . ?
C1 C2 C3 C6 -128.21(14) . . . . ?
C5 C2 C3 C4 -125.91(14) . . . . ?
C1 C2 C3 C4 -2.03(18) . . . . ?
C6 C3 C4 C22 70.57(16) . . . . ?
C2 C3 C4 C22 -56.03(17) . . . . ?
C6 C3 C4 C12 -173.60(13) . . . . ?
C2 C3 C4 C12 59.80(16) . . . . ?
C3 C2 C5 O2 -8.0(2) . . . . ?
C1 C2 C5 O2 -131.39(16) . . . . ?
C3 C2 C5 O1 173.84(15) . . . . ?
C1 C2 C5 O1 50.4(2) . . . . ?
C2 C3 C6 O3 -21.5(2) . . . . ?
C4 C3 C6 O3 -146.26(17) . . . . ?
C2 C3 C6 O4 160.65(15) . . . . ?
C4 C3 C6 O4 35.92(19) . . . . ?
C21 C1 C11 C16 133.14(18) . . . . ?
C2 C1 C11 C16 -114.12(19) . . . . ?
C21 C1 C11 C12 -52.33(19) . . . . ?
C2 C1 C11 C12 60.42(17) . . . . ?
C16 C11 C12 C13 0.8(3) . . . . ?
C1 C11 C12 C13 -174.18(16) . . . . ?
C16 C11 C12 C4 174.89(16) . . . . ?
C1 C11 C12 C4 0.0(2) . . . . ?
C22 C4 C12 C13 -133.53(18) . . . . ?
C3 C4 C12 C13 112.87(19) . . . . ?
C22 C4 C12 C11 52.72(19) . . . . ?
C3 C4 C12 C11 -60.89(18) . . . . ?
C11 C12 C13 C14 -0.9(3) . . . . ?
C4 C12 C13 C14 -174.21(17) . . . . ?
C12 C13 C14 C15 0.1(3) . . . . ?
C13 C14 C15 C16 0.8(3) . . . . ?
C12 C11 C16 C15 0.2(3) . . . . ?
C1 C11 C16 C15 174.39(17) . . . . ?
C14 C15 C16 C11 -1.0(3) . . . . ?
C11 C1 C21 C26 -131.10(18) . . . . ?
C2 C1 C21 C26 116.19(19) . . . . ?
C11 C1 C21 C22 52.47(19) . . . . ?
C2 C1 C21 C22 -60.25(17) . . . . ?
C26 C21 C22 C23 0.3(3) . . . . ?
C1 C21 C22 C23 176.98(15) . . . . ?
C26 C21 C22 C4 -176.63(16) . . . . ?
C1 C21 C22 C4 0.0(2) . . . . ?
C12 C4 C22 C23 130.53(18) . . . . ?
C3 C4 C22 C23 -117.18(18) . . . . ?
C12 C4 C22 C21 -52.75(18) . . . . ?
C3 C4 C22 C21 59.54(18) . . . . ?
C21 C22 C23 C24 0.7(3) . . . . ?
C4 C22 C23 C24 177.19(18) . . . . ?
C22 C23 C24 C25 -1.3(3) . . . . ?
C23 C24 C25 C26 0.8(3) . . . . ?
C22 C21 C26 C25 -0.8(3) . . . . ?
C1 C21 C26 C25 -176.98(17) . . . . ?
C24 C25 C26 C21 0.2(3) . . . . ?
C35 N3 C31 C32 -2.4(3) . . . . ?
C35 N3 C31 C36 178.6(2) . . . . ?
N3 C31 C32 C33 2.2(3) . . . . ?
C36 C31 C32 C33 -178.9(2) . . . . ?
C31 C32 C33 C34 -0.4(4) . . . . ?
C32 C33 C34 C35 -1.3(4) . . . . ?
C31 N3 C35 C34 0.7(3) . . . . ?
C33 C34 C35 N3 1.2(4) . . . . ?
